data_4514410
loop_
_publ_author_name
'Khatun, Esma'
'Bodiuzzaman, Mohammad'
'Sugi, Korath Shivan'
'Chakraborty, Papri'
'Paramasivam, Ganesan'
'Dar, Wakeel Ahmed'
'Ahuja, Tripti'
'Antharjanam, Sudhadevi'
'Pradeep, Thalappil'

_publ_section_title
;
 Confining an Ag<sub>10</sub> Core in an Ag<sub>12</sub> Shell: A
 Four-Electron Superatom with Enhanced Photoluminescence upon
 Crystallization.
;
_journal_name_full 'ACS nano'
_journal_paper_doi 10.1021/acsnano.9b01189
_journal_year 2019
_chemical_formula_moiety 'C200 H204 Ag22 Cl4 P8 S12'
_chemical_formula_sum 'C200 H204 Ag22 Cl4 P8 S12'
_chemical_formula_weight 5755.04
_space_group_crystal_system tetragonal
_space_group_IT_number 88
_space_group_name_Hall '-I 4ad'
_space_group_name_H-M_alt 'I 41/a'
_symmetry_space_group_name_Hall '-I 4ad'
_symmetry_space_group_name_H-M 'I 41/a :2'
_atom_sites_solution_hydrogens geom
_audit_creation_method SHELXL-2014/7
_cell_angle_alpha 90
_cell_angle_beta 90
_cell_angle_gamma 90
_cell_formula_units_Z 4
_cell_length_a 19.4007(9)
_cell_length_b 19.4007(9)
_cell_length_c 57.9021(18)
_cell_measurement_reflns_used 9161
_cell_measurement_temperature 273(2)
_cell_measurement_theta_max 20.82
_cell_measurement_theta_min 2.93
_cell_volume 21793.6(16)
_computing_cell_refinement 'APEX3/SAINT (Bruker, 2016)'
_computing_data_collection 'APEX3(Bruker, 2016)'
_computing_data_reduction 'SAINT/XPREP (Bruker, 2016)'
_computing_molecular_graphics 'ORTEP3 (Farrugia, 1997) and Mercury (Bruno et al., 2002)'
_computing_publication_material 'SHELXL-2014/7 (Sheldrick, 2014)'
_computing_structure_refinement 'SHELXL-2014/7 (Sheldrick, 2014)'
_computing_structure_solution 'SHELXT-2014/5 (Sheldrick, 2014)'
_diffrn_ambient_temperature 273(2)
_diffrn_measured_fraction_theta_full 0.977
_diffrn_measured_fraction_theta_max 0.977
_diffrn_measurement_device_type 'Bruker axs kappa apex3 CMOS Diffractometer'
_diffrn_measurement_method '\w and \f scan'
_diffrn_radiation_monochromator graphite
_diffrn_radiation_source 'fine-focus sealed tube'
_diffrn_radiation_type MoK\a
_diffrn_radiation_wavelength 0.71073
_diffrn_reflns_av_R_equivalents 0.0718
_diffrn_reflns_av_unetI/netI 0.0518
_diffrn_reflns_Laue_measured_fraction_full 0.977
_diffrn_reflns_Laue_measured_fraction_max 0.977
_diffrn_reflns_limit_h_max 19
_diffrn_reflns_limit_h_min -19
_diffrn_reflns_limit_k_max 19
_diffrn_reflns_limit_k_min -19
_diffrn_reflns_limit_l_max 57
_diffrn_reflns_limit_l_min -57
_diffrn_reflns_number 42397
_diffrn_reflns_point_group_measured_fraction_full 0.977
_diffrn_reflns_point_group_measured_fraction_max 0.977
_diffrn_reflns_theta_full 20.864
_diffrn_reflns_theta_max 20.864
_diffrn_reflns_theta_min 2.934
_exptl_absorpt_coefficient_mu 2.194
_exptl_absorpt_correction_T_max 0.7446
_exptl_absorpt_correction_T_min 0.5734
_exptl_absorpt_correction_type multi-scan
_exptl_absorpt_process_details 'SADABS (Bruker, 2016)'
_exptl_crystal_colour black
_exptl_crystal_density_diffrn 1.754
_exptl_crystal_description block
_exptl_crystal_F_000 11272
_exptl_crystal_size_max 0.250
_exptl_crystal_size_mid 0.200
_exptl_crystal_size_min 0.150
_refine_diff_density_max 1.467
_refine_diff_density_min -1.525
_refine_diff_density_rms 0.266
_refine_ls_extinction_method none
_refine_ls_goodness_of_fit_ref 1.135
_refine_ls_hydrogen_treatment constr
_refine_ls_matrix_type full
_refine_ls_number_parameters 628
_refine_ls_number_reflns 5629
_refine_ls_number_restraints 311
_refine_ls_restrained_S_all 1.104
_refine_ls_R_factor_all 0.1950
_refine_ls_R_factor_gt 0.1267
_refine_ls_shift/su_max 0.000
_refine_ls_shift/su_mean 0.000
_refine_ls_structure_factor_coef Fsqd
_refine_ls_weighting_details 'w=1/[\s^2^(Fo^2^)+(0.0002P)^2^+4573.8755P] where P=(Fo^2^+2Fc^2^)/3'
_refine_ls_weighting_scheme calc
_refine_ls_wR_factor_gt 0.2562
_refine_ls_wR_factor_ref 0.3121
_reflns_Friedel_coverage 0.000
_reflns_number_gt 3599
_reflns_number_total 5629
_reflns_threshold_expression 'I > 2\s(I)'
_cod_data_source_file nn9b01189_si_001.cif
_cod_data_source_block ag22
_cod_original_cell_volume 21794(2)
_cod_database_code 4514410
_shelx_shelxl_version_number 2014/7
_shelx_space_group_comment
;
The symmetry employed for this shelxl refinement is uniquely defined
by the following loop, which should always be used as a source of
symmetry information in preference to the above space-group names.
They are only intended as comments.
;
_shelx_estimated_absorpt_t_min 0.610
_shelx_estimated_absorpt_t_max 0.734

loop_
_space_group_symop_operation_xyz
'x, y, z'
'-x+1/2, -y, z+1/2'
'-y+3/4, x+1/4, z+1/4'
'y+3/4, -x+3/4, z+3/4'
'x+1/2, y+1/2, z+1/2'
'-x+1, -y+1/2, z+1'
'-y+5/4, x+3/4, z+3/4'
'y+5/4, -x+5/4, z+5/4'
'-x, -y, -z'
'x-1/2, y, -z-1/2'
'y-3/4, -x-1/4, -z-1/4'
'-y-3/4, x-3/4, -z-3/4'
'-x+1/2, -y+1/2, -z+1/2'
'x, y+1/2, -z'
'y-1/4, -x+1/4, -z+1/4'
'-y-1/4, x-1/4, -z-1/4'

loop_
_atom_site_label
_atom_site_type_symbol
_atom_site_fract_x
_atom_site_fract_y
_atom_site_fract_z
_atom_site_U_iso_or_equiv
_atom_site_adp_type
_atom_site_occupancy
_atom_site_site_symmetry_order
_atom_site_calc_flag
_atom_site_refinement_flags_posn
_atom_site_refinement_flags_adp
_atom_site_refinement_flags_occupancy
_atom_site_disorder_assembly
_atom_site_disorder_group
C1 C 0.116(2) 0.841(2) 0.5331(7) 0.082(12) Uani 1 1 d . . . . .
C2 C 0.073(2) 0.810(3) 0.5182(8) 0.109(16) Uani 1 1 d . . . . .
H2 H 0.0630 0.7634 0.5187 0.130 Uiso 1 1 calc R U . . .
C3 C 0.042(3) 0.856(4) 0.5015(9) 0.13(2) Uani 1 1 d . . . . .
H3 H 0.0109 0.8382 0.4908 0.160 Uiso 1 1 calc R U . . .
C4 C 0.056(3) 0.925(3) 0.5008(11) 0.13(2) Uani 1 1 d . . . . .
H4 H 0.0369 0.9522 0.4891 0.156 Uiso 1 1 calc R U . . .
C5 C 0.095(3) 0.953(3) 0.5164(14) 0.20(4) Uani 1 1 d . . . . .
H5 H 0.0987 1.0009 0.5177 0.245 Uiso 1 1 calc R U . . .
C6 C 0.130(2) 0.910(2) 0.5308(8) 0.093(13) Uani 1 1 d . . . . .
H6 H 0.1657 0.9290 0.5396 0.112 Uiso 1 1 calc R U . . .
C7 C 0.1036(19) 0.814(2) 0.5820(9) 0.087(13) Uani 1 1 d . . . . .
C8 C 0.122(3) 0.797(3) 0.6046(10) 0.13(2) Uani 1 1 d . . . . .
H8 H 0.1646 0.7763 0.6075 0.153 Uiso 1 1 calc R U . . .
C9 C 0.078(3) 0.809(3) 0.6227(11) 0.16(3) Uani 1 1 d . . . . .
H9 H 0.0858 0.7903 0.6373 0.191 Uiso 1 1 calc R U . . .
C10 C 0.020(4) 0.852(4) 0.6181(16) 0.19(4) Uani 1 1 d . . . . .
H10 H -0.0040 0.8706 0.6306 0.231 Uiso 1 1 calc R U . . .
C11 C -0.003(3) 0.867(3) 0.5963(18) 0.18(4) Uani 1 1 d . . . . .
H11 H -0.0470 0.8856 0.5941 0.214 Uiso 1 1 calc R U . . .
C12 C 0.043(3) 0.854(2) 0.5758(11) 0.13(2) Uani 1 1 d . . . . .
H12 H 0.0345 0.8702 0.5609 0.162 Uiso 1 1 calc R U . . .
C13 C 0.187(2) 0.547(2) 0.5589(7) 0.090(12) Uani 1 1 d . U . . .
C14 C 0.193(2) 0.551(2) 0.5833(7) 0.084(10) Uani 1 1 d . U . . .
H14 H 0.2206 0.5830 0.5907 0.101 Uiso 1 1 calc R U . . .
C15 C 0.155(3) 0.504(3) 0.5952(9) 0.15(2) Uani 1 1 d . U . . .
H15 H 0.1622 0.5039 0.6111 0.184 Uiso 1 1 calc R U . . .
C16 C 0.112(3) 0.461(3) 0.5877(8) 0.123(17) Uani 1 1 d . U . . .
H16 H 0.0853 0.4330 0.5974 0.148 Uiso 1 1 calc R U . . .
C17 C 0.107(3) 0.459(3) 0.5631(9) 0.17(3) Uani 1 1 d . U . . .
H17 H 0.0767 0.4273 0.5563 0.205 Uiso 1 1 calc R U . . .
C18 C 0.145(3) 0.500(3) 0.5490(8) 0.15(2) Uani 1 1 d . U . . .
H18 H 0.1418 0.4964 0.5330 0.178 Uiso 1 1 calc R U . . .
C19 C 0.166(2) 0.669(2) 0.5327(6) 0.094(12) Uani 1 1 d . U . . .
H19A H 0.1852 0.7044 0.5226 0.113 Uiso 1 1 calc R U . . .
H19B H 0.1316 0.6441 0.5239 0.113 Uiso 1 1 calc R U . . .
C20 C 0.1283(17) 0.7073(18) 0.5547(5) 0.070(10) Uani 1 1 d . U . . .
H20A H 0.1393 0.6825 0.5687 0.084 Uiso 1 1 calc R U . . .
H20B H 0.0787 0.7058 0.5526 0.084 Uiso 1 1 calc R U . . .
C21 C 0.258(2) 0.566(2) 0.5142(7) 0.074(11) Uani 1 1 d . . . . .
C22 C 0.231(3) 0.578(2) 0.4937(8) 0.098(15) Uani 1 1 d . . . . .
H22 H 0.1956 0.6094 0.4922 0.118 Uiso 1 1 calc R U . . .
C23 C 0.256(3) 0.542(3) 0.4738(10) 0.119(18) Uani 1 1 d . . . . .
H23 H 0.2412 0.5536 0.4591 0.143 Uiso 1 1 calc R U . . .
C24 C 0.303(3) 0.490(3) 0.4770(9) 0.12(2) Uani 1 1 d . . . . .
H24 H 0.3145 0.4628 0.4643 0.146 Uiso 1 1 calc R U . . .
C25 C 0.3330(19) 0.475(2) 0.4976(12) 0.103(17) Uani 1 1 d . . . . .
H25 H 0.3690 0.4435 0.4986 0.123 Uiso 1 1 calc R U . . .
C26 C 0.306(3) 0.511(2) 0.5184(7) 0.115(17) Uani 1 1 d . . . . .
H26 H 0.3199 0.4988 0.5332 0.138 Uiso 1 1 calc R U . . .
C27 C 0.3619(19) 0.756(2) 0.5155(6) 0.072(8) Uani 1 1 d . U . . .
C28 C 0.308(2) 0.794(2) 0.5058(6) 0.083(9) Uani 1 1 d . U . . .
H28 H 0.2892 0.8306 0.5141 0.099 Uiso 1 1 calc R U . . .
C29 C 0.280(2) 0.778(2) 0.4841(6) 0.082(9) Uani 1 1 d . U . . .
C30 C 0.304(2) 0.731(2) 0.4719(7) 0.096(11) Uani 1 1 d . U . . .
H30 H 0.2833 0.7210 0.4578 0.116 Uiso 1 1 calc R U . . .
C31 C 0.362(2) 0.693(2) 0.4788(6) 0.085(9) Uani 1 1 d . U . . .
H31 H 0.3807 0.6611 0.4688 0.102 Uiso 1 1 calc R U . . .
C32 C 0.3929(18) 0.7038(19) 0.5015(6) 0.069(8) Uani 1 1 d . U . . .
C33 C 0.450(2) 0.6587(18) 0.5114(6) 0.088(14) Uani 1 1 d . . . . .
H33A H 0.4655 0.6266 0.4999 0.132 Uiso 1 1 calc R U . . .
H33B H 0.4883 0.6873 0.5161 0.132 Uiso 1 1 calc R U . . .
H33C H 0.4332 0.6339 0.5246 0.132 Uiso 1 1 calc R U . . .
C34 C 0.223(2) 0.821(3) 0.4742(8) 0.14(2) Uani 1 1 d . . . . .
H34A H 0.2095 0.8549 0.4852 0.216 Uiso 1 1 calc R U . . .
H34B H 0.2391 0.8429 0.4604 0.216 Uiso 1 1 calc R U . . .
H34C H 0.1848 0.7915 0.4706 0.216 Uiso 1 1 calc R U . . .
C35 C 0.753(2) 0.663(2) 0.6779(7) 0.083(12) Uani 1 1 d . . . . .
C36 C 0.794(2) 0.6145(19) 0.6676(7) 0.077(11) Uani 1 1 d . . . . .
H36 H 0.7729 0.5884 0.6561 0.092 Uiso 1 1 calc R U . . .
C37 C 0.862(2) 0.600(2) 0.6726(9) 0.093(13) Uani 1 1 d . . . . .
C38 C 0.891(3) 0.637(2) 0.6896(10) 0.104(15) Uani 1 1 d . . . . .
H38 H 0.9359 0.6262 0.6943 0.125 Uiso 1 1 calc R U . . .
C39 C 0.856(3) 0.690(3) 0.7001(9) 0.122(18) Uani 1 1 d . . . . .
H39 H 0.8799 0.7167 0.7108 0.147 Uiso 1 1 calc R U . . .
C40 C 0.785(3) 0.707(2) 0.6954(7) 0.102(15) Uani 1 1 d . . . . .
C41 C 0.746(2) 0.761(3) 0.7092(8) 0.117(18) Uani 1 1 d . . . . .
H41A H 0.7777 0.7828 0.7197 0.175 Uiso 1 1 calc R U . . .
H41B H 0.7270 0.7942 0.6990 0.175 Uiso 1 1 calc R U . . .
H41C H 0.7101 0.7389 0.7179 0.175 Uiso 1 1 calc R U . . .
C42 C 0.897(2) 0.540(2) 0.6616(10) 0.13(2) Uani 1 1 d . . . . .
H42A H 0.8674 0.5207 0.6499 0.202 Uiso 1 1 calc R U . . .
H42B H 0.9394 0.5545 0.6546 0.202 Uiso 1 1 calc R U . . .
H42C H 0.9065 0.5052 0.6730 0.202 Uiso 1 1 calc R U . . .
P1 P 0.2360(6) 0.6088(6) 0.54140(18) 0.077(3) Uani 1 1 d . . . . .
P2 P 0.1554(5) 0.7944(5) 0.55739(19) 0.074(3) Uani 1 1 d . . . . .
S1 S 0.3836(5) 0.7729(5) 0.54422(15) 0.065(2) Uani 1 1 d . . . . .
S2 S 0.6636(5) 0.5984(5) 0.59148(17) 0.071(3) Uani 1 1 d . . . . .
S3 S 0.6682(5) 0.6737(5) 0.67052(16) 0.067(2) Uani 1 1 d . . . . .
Ag1 Ag 0.27592(14) 0.81362(16) 0.56486(5) 0.0733(9) Uani 1 1 d . . . . .
Ag2 Ag 0.33212(16) 0.66198(17) 0.56146(5) 0.0799(10) Uani 1 1 d . . . . .
Ag3 Ag 0.5000 0.7500 0.56272(6) 0.0643(11) Uani 1 2 d S T P . .
Ag4 Ag 0.56804(13) 0.76508(13) 0.60575(4) 0.0572(8) Uani 1 1 d . . . . .
Ag5 Ag 0.53719(15) 0.62583(16) 0.59194(5) 0.0763(9) Uani 1 1 d . . . . .
Ag6 Ag 0.66200(15) 0.64213(16) 0.63025(5) 0.0759(9) Uani 1 1 d . . . . .
Cl1 Cl 0.6954(4) 0.7815(5) 0.60604(15) 0.062(2) Uani 1 1 d . . . . .
C43 C 0.704(3) 0.511(3) 0.5934(10) 0.094(16) Uani 0.60(4) 1 d D U P A 1
C44 C 0.669(3) 0.447(3) 0.5928(7) 0.089(15) Uani 0.60(4) 1 d D U P A 1
C45 C 0.707(3) 0.386(3) 0.5905(11) 0.103(18) Uani 0.60(4) 1 d D U P A 1
H45 H 0.6866 0.3430 0.5901 0.124 Uiso 0.60(4) 1 calc R U P A 1
C46 C 0.778(3) 0.396(4) 0.5888(11) 0.102(17) Uani 0.60(4) 1 d D U P A 1
H46 H 0.8034 0.3550 0.5873 0.122 Uiso 0.60(4) 1 calc R U P A 1
C47 C 0.818(3) 0.455(3) 0.5890(10) 0.115(18) Uani 0.60(4) 1 d D U P A 1
C48 C 0.776(3) 0.513(4) 0.5922(11) 0.101(17) Uani 0.60(4) 1 d D U P A 1
H48 H 0.7974 0.5560 0.5936 0.122 Uiso 0.60(4) 1 calc R U P A 1
C49 C 0.591(3) 0.451(4) 0.5951(12) 0.12(2) Uani 0.60(4) 1 d D U P A 1
H49A H 0.5725 0.4051 0.5945 0.182 Uiso 0.60(4) 1 calc R U P A 1
H49B H 0.5794 0.4720 0.6095 0.182 Uiso 0.60(4) 1 calc R U P A 1
H49C H 0.5727 0.4777 0.5826 0.182 Uiso 0.60(4) 1 calc R U P A 1
C50 C 0.897(3) 0.457(4) 0.5875(14) 0.15(3) Uani 0.60(4) 1 d D U P A 1
H50A H 0.9121 0.5042 0.5880 0.222 Uiso 0.60(4) 1 calc R U P A 1
H50B H 0.9159 0.4324 0.6003 0.222 Uiso 0.60(4) 1 calc R U P A 1
H50C H 0.9112 0.4363 0.5733 0.222 Uiso 0.60(4) 1 calc R U P A 1
C43' C 0.679(3) 0.509(4) 0.5919(12) 0.065(18) Uani 0.40(4) 1 d D U P A 2
C44' C 0.749(3) 0.489(3) 0.5925(9) 0.071(18) Uani 0.40(4) 1 d D U P A 2
C45' C 0.753(4) 0.417(3) 0.5909(10) 0.052(15) Uani 0.40(4) 1 d D U P A 2
H45' H 0.7967 0.3972 0.5915 0.063 Uiso 0.40(4) 1 calc R U P A 2
C46' C 0.696(3) 0.373(4) 0.5884(13) 0.069(19) Uani 0.40(4) 1 d D U P A 2
H46' H 0.7029 0.3263 0.5862 0.083 Uiso 0.40(4) 1 calc R U P A 2
C47' C 0.629(3) 0.400(3) 0.5891(9) 0.059(16) Uani 0.40(4) 1 d D U P A 2
C48' C 0.617(4) 0.471(3) 0.5908(10) 0.050(15) Uani 0.40(4) 1 d D U P A 2
H48' H 0.5737 0.4904 0.5913 0.060 Uiso 0.40(4) 1 calc R U P A 2
C49' C 0.813(4) 0.534(5) 0.5948(15) 0.09(3) Uani 0.40(4) 1 d D U P A 2
H49D H 0.8528 0.5048 0.5947 0.141 Uiso 0.40(4) 1 calc R U P A 2
H49E H 0.8148 0.5654 0.5821 0.141 Uiso 0.40(4) 1 calc R U P A 2
H49F H 0.8108 0.5589 0.6091 0.141 Uiso 0.40(4) 1 calc R U P A 2
C50' C 0.577(4) 0.343(4) 0.5860(13) 0.08(2) Uani 0.40(4) 1 d D U P A 2
H50D H 0.5998 0.2994 0.5853 0.118 Uiso 0.40(4) 1 calc R U P A 2
H50E H 0.5452 0.3432 0.5988 0.118 Uiso 0.40(4) 1 calc R U P A 2
H50F H 0.5515 0.3503 0.5719 0.118 Uiso 0.40(4) 1 calc R U P A 2

loop_
_atom_site_aniso_label
_atom_site_aniso_U_11
_atom_site_aniso_U_22
_atom_site_aniso_U_33
_atom_site_aniso_U_23
_atom_site_aniso_U_13
_atom_site_aniso_U_12
C1 0.06(3) 0.08(3) 0.10(3) 0.02(2) -0.01(2) 0.00(2)
C2 0.07(3) 0.14(4) 0.11(4) -0.01(3) -0.05(3) -0.02(3)
C3 0.12(4) 0.19(7) 0.09(4) 0.05(4) -0.01(3) -0.02(4)
C4 0.13(5) 0.09(4) 0.17(6) 0.08(4) 0.04(4) 0.02(3)
C5 0.19(7) 0.11(5) 0.32(10) 0.08(6) -0.16(7) -0.09(5)
C6 0.07(3) 0.10(4) 0.12(4) 0.04(3) -0.01(2) -0.02(3)
C7 0.05(3) 0.08(3) 0.13(4) -0.01(3) 0.03(3) 0.00(2)
C8 0.12(4) 0.13(4) 0.13(4) -0.02(4) 0.06(4) -0.06(4)
C9 0.15(6) 0.17(6) 0.16(5) -0.05(4) 0.10(5) -0.04(5)
C10 0.09(5) 0.20(7) 0.29(10) -0.18(8) 0.10(6) -0.06(5)
C11 0.11(5) 0.11(4) 0.32(11) -0.05(6) -0.11(7) 0.03(4)
C12 0.08(4) 0.08(3) 0.24(7) -0.10(4) 0.03(4) -0.02(3)
C13 0.10(3) 0.09(2) 0.080(14) -0.003(13) 0.018(14) -0.032(19)
C14 0.09(2) 0.09(2) 0.079(14) -0.004(14) 0.019(15) -0.009(17)
C15 0.20(4) 0.17(4) 0.089(15) 0.009(15) 0.013(15) -0.10(3)
C16 0.15(3) 0.13(3) 0.089(15) 0.005(17) 0.019(18) -0.06(3)
C17 0.23(5) 0.19(4) 0.089(15) 0.008(18) 0.015(19) -0.14(4)
C18 0.20(4) 0.16(4) 0.081(14) 0.000(14) 0.015(15) -0.12(4)
C19 0.10(3) 0.12(3) 0.065(17) 0.013(18) -0.035(17) 0.00(2)
C20 0.062(19) 0.10(2) 0.053(15) 0.022(15) -0.049(14) -0.009(17)
C21 0.08(3) 0.07(3) 0.08(3) 0.01(2) -0.01(2) -0.05(2)
C22 0.13(4) 0.08(3) 0.09(3) 0.02(3) 0.00(3) -0.05(3)
C23 0.12(4) 0.13(5) 0.11(4) -0.03(4) 0.00(3) 0.02(4)
C24 0.12(5) 0.17(6) 0.08(4) -0.02(4) 0.05(3) -0.06(4)
C25 0.03(2) 0.07(3) 0.20(6) -0.01(4) -0.01(3) -0.009(19)
C26 0.20(6) 0.09(4) 0.06(3) 0.01(3) -0.01(3) 0.02(4)
C27 0.071(17) 0.089(19) 0.055(12) -0.016(11) -0.001(11) -0.025(13)
C28 0.076(18) 0.109(19) 0.063(14) -0.006(13) 0.002(12) -0.017(15)
C29 0.080(16) 0.11(2) 0.060(14) 0.002(12) 0.004(12) -0.034(14)
C30 0.093(19) 0.12(2) 0.073(14) -0.010(13) 0.001(13) -0.024(15)
C31 0.088(19) 0.11(2) 0.062(13) -0.018(13) -0.001(11) -0.034(15)
C32 0.070(15) 0.080(17) 0.056(13) -0.012(11) 0.008(11) -0.035(13)
C33 0.13(3) 0.07(3) 0.06(2) -0.04(2) -0.04(2) 0.06(2)
C34 0.09(4) 0.24(7) 0.10(4) 0.08(4) -0.01(3) 0.01(4)
C35 0.11(3) 0.07(3) 0.07(3) -0.01(2) -0.01(2) 0.02(3)
C36 0.09(3) 0.06(3) 0.08(3) 0.03(2) 0.03(2) -0.01(2)
C37 0.08(3) 0.09(3) 0.11(4) 0.02(3) 0.02(3) 0.03(3)
C38 0.13(5) 0.07(3) 0.11(4) 0.01(3) 0.00(4) 0.01(3)
C39 0.11(4) 0.16(6) 0.10(4) 0.00(4) -0.04(3) -0.02(4)
C40 0.14(5) 0.10(4) 0.06(3) 0.05(3) 0.01(3) -0.04(3)
C41 0.08(3) 0.14(4) 0.13(4) -0.07(4) -0.03(3) 0.01(3)
C42 0.05(3) 0.11(4) 0.24(7) 0.02(4) -0.03(3) 0.03(3)
P1 0.075(7) 0.088(8) 0.068(6) -0.004(6) -0.006(5) -0.011(6)
P2 0.043(6) 0.078(7) 0.102(8) -0.005(6) -0.015(5) 0.005(5)
S1 0.056(6) 0.088(7) 0.051(5) -0.007(5) 0.000(4) -0.007(5)
S2 0.063(6) 0.074(6) 0.075(6) 0.011(5) 0.005(5) -0.009(5)
S3 0.063(6) 0.062(6) 0.075(6) 0.010(5) -0.001(5) 0.001(5)
Ag1 0.0542(18) 0.088(2) 0.078(2) -0.0024(16) -0.0056(14) 0.0006(15)
Ag2 0.081(2) 0.086(2) 0.072(2) -0.0030(16) -0.0125(16) -0.0031(17)
Ag3 0.056(2) 0.081(3) 0.056(2) 0.000 0.000 0.004(2)
Ag4 0.0497(16) 0.0642(17) 0.0579(16) -0.0022(13) -0.0036(12) -0.0013(12)
Ag5 0.0618(19) 0.078(2) 0.089(2) -0.0085(16) -0.0088(16) -0.0019(15)
Ag6 0.0677(19) 0.086(2) 0.0735(19) -0.0108(16) -0.0052(15) 0.0046(16)
Cl1 0.044(5) 0.077(6) 0.066(5) -0.001(5) -0.003(4) -0.002(4)
C43 0.104(17) 0.088(17) 0.09(4) -0.020(15) -0.009(16) 0.008(13)
C44 0.110(17) 0.090(17) 0.07(3) -0.019(16) -0.007(14) 0.006(13)
C45 0.114(17) 0.091(17) 0.10(4) -0.015(15) 0.007(17) 0.007(13)
C46 0.113(17) 0.095(18) 0.10(4) -0.005(16) 0.005(16) 0.008(13)
C47 0.110(17) 0.094(18) 0.14(4) -0.004(18) 0.003(15) 0.010(13)
C48 0.104(17) 0.093(18) 0.11(4) -0.007(16) -0.008(16) 0.008(13)
C49 0.111(17) 0.10(3) 0.15(6) -0.04(3) 0.000(15) 0.004(14)
C50 0.110(17) 0.11(3) 0.23(7) 0.00(3) 0.008(15) 0.010(14)
C43' 0.068(18) 0.056(17) 0.07(4) 0.003(14) 0.011(16) -0.013(12)
C44' 0.069(18) 0.058(17) 0.08(4) -0.001(16) 0.010(15) -0.011(12)
C45' 0.075(18) 0.058(17) 0.02(3) 0.003(16) 0.004(14) -0.010(12)
C46' 0.077(18) 0.061(17) 0.07(4) 0.000(15) 0.000(16) -0.012(12)
C47' 0.077(18) 0.059(17) 0.04(3) 0.009(15) 0.002(15) -0.013(12)
C48' 0.069(17) 0.058(17) 0.02(3) 0.011(16) 0.009(14) -0.015(12)
C49' 0.071(19) 0.07(2) 0.15(7) -0.01(3) 0.01(2) -0.014(16)
C50' 0.08(2) 0.06(2) 0.09(6) 0.01(2) -0.01(2) -0.015(15)

loop_
_atom_type_symbol
_atom_type_description
_atom_type_scat_dispersion_real
_atom_type_scat_dispersion_imag
_atom_type_scat_source
C C 0.0033 0.0016 'International Tables Vol C Tables 4.2.6.8 and 6.1.1.4'
H H 0.0000 0.0000 'International Tables Vol C Tables 4.2.6.8 and 6.1.1.4'
P P 0.1023 0.0942 'International Tables Vol C Tables 4.2.6.8 and 6.1.1.4'
S S 0.1246 0.1234 'International Tables Vol C Tables 4.2.6.8 and 6.1.1.4'
Ag Ag -0.8971 1.1015 'International Tables Vol C Tables 4.2.6.8 and 6.1.1.4'
Cl Cl 0.1484 0.1585 'International Tables Vol C Tables 4.2.6.8 and 6.1.1.4'

loop_
_geom_angle_atom_site_label_1
_geom_angle_atom_site_label_2
_geom_angle_atom_site_label_3
_geom_angle
_geom_angle_site_symmetry_1
_geom_angle_site_symmetry_3
C2 C1 C6 119(4) . .
C2 C1 P2 122(4) . .
C6 C1 P2 119(3) . .
C1 C2 C3 115(5) . .
C1 C2 H2 122.7 . .
C3 C2 H2 122.7 . .
C4 C3 C2 123(5) . .
C4 C3 H3 118.5 . .
C2 C3 H3 118.5 . .
C5 C4 C3 120(5) . .
C5 C4 H4 119.9 . .
C3 C4 H4 119.9 . .
C4 C5 C6 118(6) . .
C4 C5 H5 121.2 . .
C6 C5 H5 121.2 . .
C5 C6 C1 124(4) . .
C5 C6 H6 118.0 . .
C1 C6 H6 118.0 . .
C8 C7 C12 125(5) . .
C8 C7 P2 124(4) . .
C12 C7 P2 112(4) . .
C9 C8 C7 121(6) . .
C9 C8 H8 119.5 . .
C7 C8 H8 119.5 . .
C8 C9 C10 117(7) . .
C8 C9 H9 121.5 . .
C10 C9 H9 121.5 . .
C11 C10 C9 123(6) . .
C11 C10 H10 118.3 . .
C9 C10 H10 118.3 . .
C10 C11 C12 120(6) . .
C10 C11 H11 120.2 . .
C12 C11 H11 120.2 . .
C7 C12 C11 112(6) . .
C7 C12 H12 123.9 . .
C11 C12 H12 123.9 . .
C18 C13 C14 120(4) . .
C18 C13 P1 121(3) . .
C14 C13 P1 119(3) . .
C15 C14 C13 116(4) . .
C15 C14 H14 122.0 . .
C13 C14 H14 122.0 . .
C16 C15 C14 129(5) . .
C16 C15 H15 115.5 . .
C14 C15 H15 115.5 . .
C15 C16 C17 114(5) . .
C15 C16 H16 123.1 . .
C17 C16 H16 123.1 . .
C18 C17 C16 123(5) . .
C18 C17 H17 118.5 . .
C16 C17 H17 118.5 . .
C13 C18 C17 118(5) . .
C13 C18 H18 120.8 . .
C17 C18 H18 120.8 . .
C20 C19 P1 113(2) . .
C20 C19 H19A 108.9 . .
P1 C19 H19A 108.9 . .
C20 C19 H19B 108.9 . .
P1 C19 H19B 108.9 . .
H19A C19 H19B 107.7 . .
C19 C20 P2 111(3) . .
C19 C20 H20A 109.4 . .
P2 C20 H20A 109.4 . .
C19 C20 H20B 109.4 . .
P2 C20 H20B 109.4 . .
H20A C20 H20B 108.0 . .
C22 C21 C26 123(4) . .
C22 C21 P1 127(4) . .
C26 C21 P1 110(3) . .
C21 C22 C23 120(5) . .
C21 C22 H22 119.9 . .
C23 C22 H22 119.9 . .
C24 C23 C22 118(5) . .
C24 C23 H23 120.9 . .
C22 C23 H23 120.9 . .
C25 C24 C23 124(5) . .
C25 C24 H24 118.0 . .
C23 C24 H24 118.0 . .
C24 C25 C26 118(4) . .
C24 C25 H25 121.2 . .
C26 C25 H25 121.2 . .
C21 C26 C25 116(4) . .
C21 C26 H26 122.0 . .
C25 C26 H26 122.0 . .
C28 C27 C32 118(3) . .
C28 C27 S1 117(3) . .
C32 C27 S1 125(3) . .
C29 C28 C27 122(4) . .
C29 C28 H28 119.0 . .
C27 C28 H28 119.0 . .
C30 C29 C28 122(5) . .
C30 C29 C34 118(4) . .
C28 C29 C34 121(4) . .
C29 C30 C31 122(4) . .
C29 C30 H30 119.2 . .
C31 C30 H30 119.2 . .
C30 C31 C32 121(4) . .
C30 C31 H31 119.5 . .
C32 C31 H31 119.5 . .
C27 C32 C31 116(4) . .
C27 C32 C33 120(3) . .
C31 C32 C33 124(3) . .
C32 C33 H33A 109.5 . .
C32 C33 H33B 109.5 . .
H33A C33 H33B 109.5 . .
C32 C33 H33C 109.5 . .
H33A C33 H33C 109.5 . .
H33B C33 H33C 109.5 . .
C29 C34 H34A 109.5 . .
C29 C34 H34B 109.5 . .
H34A C34 H34B 109.5 . .
C29 C34 H34C 109.5 . .
H34A C34 H34C 109.5 . .
H34B C34 H34C 109.5 . .
C36 C35 C40 118(4) . .
C36 C35 S3 121(3) . .
C40 C35 S3 120(4) . .
C35 C36 C37 127(4) . .
C35 C36 H36 116.6 . .
C37 C36 H36 116.6 . .
C38 C37 C36 116(4) . .
C38 C37 C42 123(5) . .
C36 C37 C42 120(5) . .
C37 C38 C39 121(5) . .
C37 C38 H38 119.4 . .
C39 C38 H38 119.4 . .
C38 C39 C40 124(5) . .
C38 C39 H39 118.0 . .
C40 C39 H39 118.0 . .
C35 C40 C39 113(5) . .
C35 C40 C41 125(5) . .
C39 C40 C41 122(5) . .
C40 C41 H41A 109.5 . .
C40 C41 H41B 109.5 . .
H41A C41 H41B 109.5 . .
C40 C41 H41C 109.5 . .
H41A C41 H41C 109.5 . .
H41B C41 H41C 109.5 . .
C37 C42 H42A 109.5 . .
C37 C42 H42B 109.5 . .
H42A C42 H42B 109.5 . .
C37 C42 H42C 109.5 . .
H42A C42 H42C 109.5 . .
H42B C42 H42C 109.5 . .
C13 P1 C21 107.5(17) . .
C13 P1 C19 101(2) . .
C21 P1 C19 103.2(19) . .
C13 P1 Ag2 114.1(14) . .
C21 P1 Ag2 115.0(12) . .
C19 P1 Ag2 114.9(14) . .
C20 P2 C7 96.0(18) . .
C20 P2 C1 106.3(17) . .
C7 P2 C1 106(2) . .
C20 P2 Ag1 116.8(12) . .
C7 P2 Ag1 111.8(16) . .
C1 P2 Ag1 117.5(14) . .
C27 S1 Ag1 108.0(13) . .
C27 S1 Ag3 125.6(14) . .
Ag1 S1 Ag3 126.1(4) . .
C27 S1 Ag2 96.6(13) . .
Ag1 S1 Ag2 76.0(3) . .
Ag3 S1 Ag2 92.0(3) . .
C43' S2 Ag6 110(2) . .
C43 S2 Ag6 105.8(18) . .
C43' S2 Ag5 112(2) . .
C43 S2 Ag5 126.8(19) . .
Ag6 S2 Ag5 84.4(3) . .
C43' S2 Ag1 126(2) . 6_564
C43 S2 Ag1 116.5(19) . 6_564
Ag6 S2 Ag1 109.3(4) . 6_564
Ag5 S2 Ag1 108.1(4) . 6_564
C35 S3 Ag6 105.1(14) . .
C35 S3 Ag5 120.7(15) . 12_767
Ag6 S3 Ag5 85.8(3) . 12_767
C35 S3 Ag2 113.4(14) . 12_767
Ag6 S3 Ag2 100.7(3) . 12_767
Ag5 S3 Ag2 121.5(4) 12_767 12_767
P2 Ag1 S1 131.9(4) . .
P2 Ag1 S2 130.6(4) . 6_564
S1 Ag1 S2 96.5(3) . 6_564
P2 Ag1 Ag2 100.4(3) . .
S1 Ag1 Ag2 52.6(2) . .
S2 Ag1 Ag2 119.9(2) 6_564 .
P1 Ag2 S1 117.9(3) . .
P1 Ag2 S3 117.7(4) . 15_566
S1 Ag2 S3 113.2(3) . 15_566
P1 Ag2 Cl1 116.9(3) . 6_564
S1 Ag2 Cl1 95.9(3) . 6_564
S3 Ag2 Cl1 89.7(3) 15_566 6_564
P1 Ag2 Ag1 99.3(3) . .
S1 Ag2 Ag1 51.4(2) . .
S3 Ag2 Ag1 141.0(2) 15_566 .
Cl1 Ag2 Ag1 61.25(19) 6_564 .
S1 Ag3 S1 130.1(4) 6_564 .
S1 Ag3 Ag4 140.1(2) 6_564 6_564
S1 Ag3 Ag4 88.6(2) . 6_564
S1 Ag3 Ag4 88.6(2) 6_564 .
S1 Ag3 Ag4 140.1(2) . .
Ag4 Ag3 Ag4 56.98(12) 6_564 .
S1 Ag3 Ag5 125.9(2) 6_564 6_564
S1 Ag3 Ag5 83.4(2) . 6_564
Ag4 Ag3 Ag5 58.70(9) 6_564 6_564
Ag4 Ag3 Ag5 62.49(10) . 6_564
S1 Ag3 Ag5 83.4(2) 6_564 .
S1 Ag3 Ag5 125.9(2) . .
Ag4 Ag3 Ag5 62.49(10) 6_564 .
Ag4 Ag3 Ag5 58.70(9) . .
Ag5 Ag3 Ag5 112.12(16) 6_564 .
Cl1 Ag4 Ag4 174.8(3) . 6_564
Cl1 Ag4 Ag3 118.8(2) . .
Ag4 Ag4 Ag3 61.51(6) 6_564 .
Cl1 Ag4 Ag5 109.1(2) . .
Ag4 Ag4 Ag5 66.06(11) 6_564 .
Ag3 Ag4 Ag5 64.06(8) . .
Cl1 Ag4 Ag4 114.3(2) . 15_566
Ag4 Ag4 Ag4 62.60(5) 6_564 15_566
Ag3 Ag4 Ag4 116.59(10) . 15_566
Ag5 Ag4 Ag4 67.85(10) . 15_566
Cl1 Ag4 Ag4 119.6(2) . 12_767
Ag4 Ag4 Ag4 62.60(5) 6_564 12_767
Ag3 Ag4 Ag4 116.59(10) . 12_767
Ag5 Ag4 Ag4 115.13(10) . 12_767
Ag4 Ag4 Ag4 54.81(10) 15_566 12_767
Cl1 Ag4 Ag5 125.3(2) . 6_564
Ag4 Ag4 Ag5 59.74(10) 6_564 6_564
Ag3 Ag4 Ag5 61.91(8) . 6_564
Ag5 Ag4 Ag5 116.07(12) . 6_564
Ag4 Ag4 Ag5 110.24(9) 15_566 6_564
Ag4 Ag4 Ag5 65.69(9) 12_767 6_564
Cl1 Ag4 Ag6 68.2(2) . 12_767
Ag4 Ag4 Ag6 116.59(14) 6_564 12_767
Ag3 Ag4 Ag6 116.50(10) . 12_767
Ag5 Ag4 Ag6 177.32(13) . 12_767
Ag4 Ag4 Ag6 113.47(12) 15_566 12_767
Ag4 Ag4 Ag6 67.16(11) 12_767 12_767
Ag5 Ag4 Ag6 65.92(10) 6_564 12_767
Cl1 Ag4 Ag5 69.1(2) . 12_767
Ag4 Ag4 Ag5 110.86(7) 6_564 12_767
Ag3 Ag4 Ag5 171.75(11) . 12_767
Ag5 Ag4 Ag5 116.90(10) . 12_767
Ag4 Ag4 Ag5 58.79(10) 15_566 12_767
Ag4 Ag4 Ag5 55.24(10) 12_767 12_767
Ag5 Ag4 Ag5 112.18(10) 6_564 12_767
Ag6 Ag4 Ag5 62.96(9) 12_767 12_767
Cl1 Ag4 Ag6 62.9(2) . .
Ag4 Ag4 Ag6 112.37(13) 6_564 .
Ag3 Ag4 Ag6 123.86(10) . .
Ag5 Ag4 Ag6 63.82(9) . .
Ag4 Ag4 Ag6 58.21(10) 15_566 .
Ag4 Ag4 Ag6 103.19(12) 12_767 .
Ag5 Ag4 Ag6 168.17(12) 6_564 .
Ag6 Ag4 Ag6 114.64(7) 12_767 .
Ag5 Ag4 Ag6 60.80(8) 12_767 .
S3 Ag5 S2 142.6(3) 15_566 .
S3 Ag5 Ag4 126.2(2) 15_566 .
S2 Ag5 Ag4 89.9(2) . .
S3 Ag5 Ag3 84.2(2) 15_566 .
S2 Ag5 Ag3 113.3(2) . .
Ag4 Ag5 Ag3 57.24(9) . .
S3 Ag5 Ag4 73.7(2) 15_566 6_564
S2 Ag5 Ag4 143.6(3) . 6_564
Ag4 Ag5 Ag4 54.20(10) . 6_564
Ag3 Ag5 Ag4 55.59(9) . 6_564
S3 Ag5 Ag4 105.7(2) 15_566 15_566
S2 Ag5 Ag4 102.1(2) . 15_566
Ag4 Ag5 Ag4 56.91(10) . 15_566
Ag3 Ag5 Ag4 102.88(11) . 15_566
Ag4 Ag5 Ag4 55.53(9) 6_564 15_566
S3 Ag5 Ag6 152.1(3) 15_566 .
S2 Ag5 Ag6 46.4(2) . .
Ag4 Ag5 Ag6 64.59(9) . .
Ag3 Ag5 Ag6 118.29(11) . .
Ag4 Ag5 Ag6 104.41(11) 6_564 .
Ag4 Ag5 Ag6 55.78(8) 15_566 .
S3 Ag5 Ag6 46.4(2) 15_566 15_566
S2 Ag5 Ag6 141.8(2) . 15_566
Ag4 Ag5 Ag6 104.39(11) . 15_566
Ag3 Ag5 Ag6 104.14(10) . 15_566
Ag4 Ag5 Ag6 57.26(9) 6_564 15_566
Ag4 Ag5 Ag6 60.68(9) 15_566 15_566
Ag6 Ag5 Ag6 108.47(10) . 15_566
S2 Ag6 S3 173.0(3) . .
S2 Ag6 Ag4 110.4(3) . 15_566
S3 Ag6 Ag4 74.2(2) . 15_566
S2 Ag6 Ag5 49.2(2) . .
S3 Ag6 Ag5 135.3(3) . .
Ag4 Ag6 Ag5 61.26(9) 15_566 .
S2 Ag6 Ag4 82.0(3) . .
S3 Ag6 Ag4 105.0(2) . .
Ag4 Ag6 Ag4 54.62(10) 15_566 .
Ag5 Ag6 Ag4 51.58(8) . .
S2 Ag6 Ag5 139.0(3) . 12_767
S3 Ag6 Ag5 47.8(2) . 12_767
Ag4 Ag6 Ag5 56.82(9) 15_566 12_767
Ag5 Ag6 Ag5 104.17(13) . 12_767
Ag4 Ag6 Ag5 58.51(8) . 12_767
Ag4 Cl1 Ag2 81.8(2) . 6_564
C44 C43 C48 121(7) . .
C44 C43 S2 126(5) . .
C48 C43 S2 112(4) . .
C43 C44 C45 119(6) . .
C43 C44 C49 116(6) . .
C45 C44 C49 125(6) . .
C46 C45 C44 115(7) . .
C46 C45 H45 122.7 . .
C44 C45 H45 122.7 . .
C45 C46 C47 131(7) . .
C45 C46 H46 114.5 . .
C47 C46 H46 114.5 . .
C46 C47 C48 110(6) . .
C46 C47 C50 125(6) . .
C48 C47 C50 125(6) . .
C47 C48 C43 124(7) . .
C47 C48 H48 118.0 . .
C43 C48 H48 118.0 . .
C44 C49 H49A 109.5 . .
C44 C49 H49B 109.5 . .
H49A C49 H49B 109.5 . .
C44 C49 H49C 109.5 . .
H49A C49 H49C 109.5 . .
H49B C49 H49C 109.5 . .
C47 C50 H50A 109.5 . .
C47 C50 H50B 109.5 . .
H50A C50 H50B 109.5 . .
C47 C50 H50C 109.5 . .
H50A C50 H50C 109.5 . .
H50B C50 H50C 109.5 . .
C44' C43' C48' 132(7) . .
C44' C43' S2 116(5) . .
C48' C43' S2 112(5) . .
C43' C44' C45' 109(6) . .
C43' C44' C49' 130(6) . .
C45' C44' C49' 121(6) . .
C46' C45' C44' 124(7) . .
C46' C45' H45' 117.9 . .
C44' C45' H45' 117.9 . .
C47' C46' C45' 120(7) . .
C47' C46' H46' 119.9 . .
C45' C46' H46' 119.9 . .
C48' C47' C46' 121(7) . .
C48' C47' C50' 128(6) . .
C46' C47' C50' 111(6) . .
C47' C48' C43' 113(7) . .
C47' C48' H48' 123.7 . .
C43' C48' H48' 123.7 . .
C44' C49' H49D 109.5 . .
C44' C49' H49E 109.5 . .
H49D C49' H49E 109.5 . .
C44' C49' H49F 109.5 . .
H49D C49' H49F 109.5 . .
H49E C49' H49F 109.5 . .
C47' C50' H50D 109.5 . .
C47' C50' H50E 109.5 . .
H50D C50' H50E 109.5 . .
C47' C50' H50F 109.5 . .
H50D C50' H50F 109.5 . .
H50E C50' H50F 109.5 . .

loop_
_geom_bond_atom_site_label_1
_geom_bond_atom_site_label_2
_geom_bond_distance
_geom_bond_site_symmetry_2
C1 C2 1.35(5) .
C1 C6 1.37(5) .
C1 P2 1.83(4) .
C2 C3 1.45(6) .
C2 H2 0.9300 .
C3 C4 1.36(7) .
C3 H3 0.9300 .
C4 C5 1.30(8) .
C4 H4 0.9300 .
C5 C6 1.36(6) .
C5 H5 0.9300 .
C6 H6 0.9300 .
C7 C8 1.40(7) .
C7 C12 1.45(7) .
C7 P2 1.78(4) .
C8 C9 1.37(6) .
C8 H8 0.9300 .
C9 C10 1.43(10) .
C9 H9 0.9300 .
C10 C11 1.37(10) .
C10 H10 0.9300 .
C11 C12 1.51(10) .
C11 H11 0.9300 .
C12 H12 0.9300 .
C13 C18 1.36(6) .
C13 C14 1.42(5) .
C13 P1 1.83(4) .
C14 C15 1.35(6) .
C14 H14 0.9300 .
C15 C16 1.27(6) .
C15 H15 0.9300 .
C16 C17 1.43(6) .
C16 H16 0.9300 .
C17 C18 1.36(6) .
C17 H17 0.9300 .
C18 H18 0.9300 .
C19 C20 1.64(5) .
C19 P1 1.87(4) .
C19 H19A 0.9700 .
C19 H19B 0.9700 .
C20 P2 1.78(4) .
C20 H20A 0.9700 .
C20 H20B 0.9700 .
C21 C22 1.32(5) .
C21 C26 1.43(6) .
C21 P1 1.84(4) .
C22 C23 1.43(6) .
C22 H22 0.9300 .
C23 C24 1.37(7) .
C23 H23 0.9300 .
C24 C25 1.36(6) .
C24 H24 0.9300 .
C25 C26 1.48(6) .
C25 H25 0.9300 .
C26 H26 0.9300 .
C27 C28 1.41(5) .
C27 C32 1.42(5) .
C27 S1 1.75(3) .
C28 C29 1.40(5) .
C28 H28 0.9300 .
C29 C30 1.25(5) .
C29 C34 1.49(6) .
C30 C31 1.40(6) .
C30 H30 0.9300 .
C31 C32 1.46(5) .
C31 H31 0.9300 .
C32 C33 1.53(5) .
C33 H33A 0.9600 .
C33 H33B 0.9600 .
C33 H33C 0.9600 .
C34 H34A 0.9600 .
C34 H34B 0.9600 .
C34 H34C 0.9600 .
C35 C36 1.36(5) .
C35 C40 1.45(6) .
C35 S3 1.72(4) .
C36 C37 1.40(5) .
C36 H36 0.9300 .
C37 C38 1.34(6) .
C37 C42 1.49(6) .
C38 C39 1.38(7) .
C38 H38 0.9300 .
C39 C40 1.45(7) .
C39 H39 0.9300 .
C40 C41 1.51(6) .
C41 H41A 0.9600 .
C41 H41B 0.9600 .
C41 H41C 0.9600 .
C42 H42A 0.9600 .
C42 H42B 0.9600 .
C42 H42C 0.9600 .
P1 Ag2 2.428(11) .
P2 Ag1 2.407(10) .
S1 Ag1 2.534(9) .
S1 Ag3 2.538(9) .
S1 Ag2 2.574(10) .
S2 C43' 1.76(8) .
S2 C43 1.88(7) .
S2 Ag6 2.400(10) .
S2 Ag5 2.510(10) .
S2 Ag1 2.582(10) 6_564
S3 Ag6 2.414(10) .
S3 Ag5 2.470(9) 12_767
S3 Ag2 2.581(10) 12_767
Ag1 S2 2.582(10) 6_564
Ag1 Ag2 3.144(4) .
Ag2 S3 2.582(10) 15_566
Ag2 Cl1 2.855(9) 6_564
Ag3 S1 2.538(9) 6_564
Ag3 Ag4 2.835(4) 6_564
Ag3 Ag4 2.835(4) .
Ag3 Ag5 3.031(4) 6_564
Ag3 Ag5 3.031(4) .
Ag4 Cl1 2.491(8) .
Ag4 Ag4 2.704(5) 6_564
Ag4 Ag5 2.880(4) .
Ag4 Ag4 2.937(4) 15_566
Ag4 Ag4 2.938(4) 12_767
Ag4 Ag5 3.048(4) 6_564
Ag4 Ag6 3.063(4) 12_767
Ag4 Ag5 3.247(4) 12_767
Ag4 Ag6 3.320(4) .
Ag5 S3 2.470(9) 15_566
Ag5 Ag4 3.047(4) 6_564
Ag5 Ag4 3.247(4) 15_566
Ag5 Ag6 3.299(4) .
Ag5 Ag6 3.324(4) 15_566
Ag6 Ag4 3.063(4) 15_566
Ag6 Ag5 3.324(4) 12_767
Cl1 Ag2 2.855(9) 6_564
C43 C44 1.40(2) .
C43 C48 1.41(2) .
C44 C45 1.40(2) .
C44 C49 1.52(2) .
C45 C46 1.40(2) .
C45 H45 0.9300 .
C46 C47 1.40(2) .
C46 H46 0.9300 .
C47 C48 1.40(2) .
C47 C50 1.52(2) .
C48 H48 0.9300 .
C49 H49A 0.9600 .
C49 H49B 0.9600 .
C49 H49C 0.9600 .
C50 H50A 0.9600 .
C50 H50B 0.9600 .
C50 H50C 0.9600 .
C43' C44' 1.40(2) .
C43' C48' 1.41(2) .
C44' C45' 1.41(2) .
C44' C49' 1.52(2) .
C45' C46' 1.40(2) .
C45' H45' 0.9300 .
C46' C47' 1.40(2) .
C46' H46' 0.9300 .
C47' C48' 1.39(2) .
C47' C50' 1.51(2) .
C48' H48' 0.9300 .
C49' H49D 0.9600 .
C49' H49E 0.9600 .
C49' H49F 0.9600 .
C50' H50D 0.9600 .
C50' H50E 0.9600 .
C50' H50F 0.9600 .

loop_
_geom_torsion_atom_site_label_1
_geom_torsion_atom_site_label_2
_geom_torsion_atom_site_label_3
_geom_torsion_atom_site_label_4
_geom_torsion
_geom_torsion_site_symmetry_1
_geom_torsion_site_symmetry_4
C6 C1 C2 C3 -3(7) . .
P2 C1 C2 C3 174(3) . .
C1 C2 C3 C4 0(8) . .
C2 C3 C4 C5 -4(10) . .
C3 C4 C5 C6 11(11) . .
C4 C5 C6 C1 -14(11) . .
C2 C1 C6 C5 10(8) . .
P2 C1 C6 C5 -167(6) . .
C12 C7 C8 C9 9(7) . .
P2 C7 C8 C9 -176(4) . .
C7 C8 C9 C10 -12(8) . .
C8 C9 C10 C11 16(10) . .
C9 C10 C11 C12 -16(10) . .
C8 C7 C12 C11 -8(6) . .
P2 C7 C12 C11 177(3) . .
C10 C11 C12 C7 11(8) . .
C18 C13 C14 C15 1(8) . .
P1 C13 C14 C15 180(4) . .
C13 C14 C15 C16 -6(10) . .
C14 C15 C16 C17 5(11) . .
C15 C16 C17 C18 -1(11) . .
C14 C13 C18 C17 2(9) . .
P1 C13 C18 C17 -176(5) . .
C16 C17 C18 C13 -2(11) . .
P1 C19 C20 P2 105(3) . .
C26 C21 C22 C23 -9(6) . .
P1 C21 C22 C23 177(3) . .
C21 C22 C23 C24 7(7) . .
C22 C23 C24 C25 -8(8) . .
C23 C24 C25 C26 9(7) . .
C22 C21 C26 C25 10(6) . .
P1 C21 C26 C25 -176(3) . .
C24 C25 C26 C21 -9(6) . .
C32 C27 C28 C29 6(5) . .
S1 C27 C28 C29 -172(3) . .
C27 C28 C29 C30 -2(6) . .
C27 C28 C29 C34 -179(4) . .
C28 C29 C30 C31 -3(7) . .
C34 C29 C30 C31 174(4) . .
C29 C30 C31 C32 5(6) . .
C28 C27 C32 C31 -3(5) . .
S1 C27 C32 C31 174(3) . .
C28 C27 C32 C33 -178(3) . .
S1 C27 C32 C33 -1(5) . .
C30 C31 C32 C27 -2(5) . .
C30 C31 C32 C33 172(4) . .
C40 C35 C36 C37 2(6) . .
S3 C35 C36 C37 -178(3) . .
C35 C36 C37 C38 1(6) . .
C35 C36 C37 C42 173(4) . .
C36 C37 C38 C39 -5(7) . .
C42 C37 C38 C39 -177(5) . .
C37 C38 C39 C40 6(8) . .
C36 C35 C40 C39 -2(5) . .
S3 C35 C40 C39 178(3) . .
C36 C35 C40 C41 -177(4) . .
S3 C35 C40 C41 4(6) . .
C38 C39 C40 C35 -2(7) . .
C38 C39 C40 C41 173(5) . .
C18 C13 P1 C21 -33(5) . .
C14 C13 P1 C21 149(4) . .
C18 C13 P1 C19 74(5) . .
C14 C13 P1 C19 -104(4) . .
C18 C13 P1 Ag2 -162(4) . .
C14 C13 P1 Ag2 20(4) . .
C22 C21 P1 C13 107(4) . .
C26 C21 P1 C13 -67(3) . .
C22 C21 P1 C19 1(4) . .
C26 C21 P1 C19 -173(3) . .
C22 C21 P1 Ag2 -124(3) . .
C26 C21 P1 Ag2 61(3) . .
C20 C19 P1 C13 61(3) . .
C20 C19 P1 C21 172(3) . .
C20 C19 P1 Ag2 -62(3) . .
C19 C20 P2 C7 180(3) . .
C19 C20 P2 C1 71(3) . .
C19 C20 P2 Ag1 -62(2) . .
C8 C7 P2 C20 81(4) . .
C12 C7 P2 C20 -103(3) . .
C8 C7 P2 C1 -170(4) . .
C12 C7 P2 C1 6(3) . .
C8 C7 P2 Ag1 -41(4) . .
C12 C7 P2 Ag1 135(3) . .
C2 C1 P2 C20 4(4) . .
C6 C1 P2 C20 -179(3) . .
C2 C1 P2 C7 -97(4) . .
C6 C1 P2 C7 80(4) . .
C2 C1 P2 Ag1 137(3) . .
C6 C1 P2 Ag1 -46(4) . .
C28 C27 S1 Ag1 29(3) . .
C32 C27 S1 Ag1 -148(3) . .
C28 C27 S1 Ag3 -156(2) . .
C32 C27 S1 Ag3 27(4) . .
C28 C27 S1 Ag2 107(3) . .
C32 C27 S1 Ag2 -70(3) . .
C36 C35 S3 Ag6 -31(4) . .
C40 C35 S3 Ag6 149(3) . .
C36 C35 S3 Ag5 -125(3) . 12_767
C40 C35 S3 Ag5 55(4) . 12_767
C36 C35 S3 Ag2 78(4) . 12_767
C40 C35 S3 Ag2 -102(3) . 12_767
Ag6 S2 C43 C44 102(4) . .
Ag5 S2 C43 C44 7(5) . .
Ag1 S2 C43 C44 -136(3) 6_564 .
Ag6 S2 C43 C48 -86(3) . .
Ag5 S2 C43 C48 179(2) . .
Ag1 S2 C43 C48 35(3) 6_564 .
C48 C43 C44 C45 -2(3) . .
S2 C43 C44 C45 169(5) . .
C48 C43 C44 C49 178(3) . .
S2 C43 C44 C49 -11(5) . .
C43 C44 C45 C46 0(2) . .
C49 C44 C45 C46 -180(3) . .
C44 C45 C46 C47 0(6) . .
C45 C46 C47 C48 2(8) . .
C45 C46 C47 C50 179(5) . .
C46 C47 C48 C43 -4(7) . .
C50 C47 C48 C43 179(4) . .
C44 C43 C48 C47 4(6) . .
S2 C43 C48 C47 -168(5) . .
Ag6 S2 C43' C44' -86(3) . .
Ag5 S2 C43' C44' -178(2) . .
Ag1 S2 C43' C44' 48(4) 6_564 .
Ag6 S2 C43' C48' 96(3) . .
Ag5 S2 C43' C48' 4(4) . .
Ag1 S2 C43' C48' -131(3) 6_564 .
C48' C43' C44' C45' 3(3) . .
S2 C43' C44' C45' -175(5) . .
C48' C43' C44' C49' -177(4) . .
S2 C43' C44' C49' 5(5) . .
C43' C44' C45' C46' 2(3) . .
C49' C44' C45' C46' -179(3) . .
C44' C45' C46' C47' -5(6) . .
C45' C46' C47' C48' 4(7) . .
C45' C46' C47' C50' -180(4) . .
C46' C47' C48' C43' 0(6) . .
C50' C47' C48' C43' -176(4) . .
C44' C43' C48' C47' -3(5) . .
S2 C43' C48' C47' 175(5) . .
